data_4118765
loop_
_publ_author_name
'Manab Sharma'
'Haneen Simaan Yameen'
'Boris Tumanskii'
'Sabina-Alexandra Filimon'
'Matthias Tamm'
'Moris S. Eisen'

_publ_section_title
;
 Bis(1,3-di-tert-butylimidazolin-2-iminato) Titanium Complexes as
 Effective Catalysts for the Monodisperse Polymerization of Propylene
;
_journal_name_full 'Journal of the American Chemical Society'
_journal_page_first 17234
_journal_page_last 17244
_journal_paper_doi 10.1021/ja3071545
_journal_volume 134
_journal_year 2012
_chemical_formula_sum 'C22 H40 Cl2 N6 Ti'
_chemical_formula_weight 507.40
_chemical_name_common Motis-209(Manab)
_chemical_name_systematic
; 
 ? 
;
_space_group_IT_number 14
_symmetry_cell_setting monoclinic
_symmetry_space_group_name_Hall '-P 2ybc'
_symmetry_space_group_name_H-M 'P 1 21/c 1'
_atom_sites_solution_hydrogens geom
_atom_sites_solution_primary direct
_atom_sites_solution_secondary difmap
_audit_creation_method SHELXL-97
_cell_angle_alpha 90.00
_cell_angle_beta 104.84(3)
_cell_angle_gamma 90.00
_cell_formula_units_Z 4
_cell_length_a 9.768(2)
_cell_length_b 15.864(3)
_cell_length_c 18.139(4)
_cell_measurement_reflns_used 22658
_cell_measurement_temperature 240(1)
_cell_measurement_theta_max 25.89
_cell_measurement_theta_min 1.73
_cell_volume 2717.1(10)
_computing_cell_refinement 'DENZO HKL2000 (Otwinowski & Minor 1997)'
_computing_data_collection 'Collect (Nonius, 2006)'
_computing_data_reduction 'DENZO HKL2000 (Otwinowski & Minor 1997)'
_computing_molecular_graphics 'TEXSAN  (MSC, 1999)'
_computing_structure_refinement 'SHELXL-97 (Sheldrick, 1997)'
_computing_structure_solution 'SHELXS-97 (Sheldrick, 1997)'
_diffrn_ambient_temperature 240(1)
_diffrn_measured_fraction_theta_full 0.973
_diffrn_measured_fraction_theta_max 0.973
_diffrn_measurement_device_type 'Nonius KappaCCD'
_diffrn_measurement_method 'phi- and omega-scans'
_diffrn_radiation_monochromator graphite
_diffrn_radiation_source 'fine-focus sealed tube'
_diffrn_radiation_type MoK\a
_diffrn_radiation_wavelength 0.71073
_diffrn_reflns_av_R_equivalents 0.0850
_diffrn_reflns_av_sigmaI/netI 0.0981
_diffrn_reflns_limit_h_max 11
_diffrn_reflns_limit_h_min -12
_diffrn_reflns_limit_k_max 19
_diffrn_reflns_limit_k_min -19
_diffrn_reflns_limit_l_max 22
_diffrn_reflns_limit_l_min -21
_diffrn_reflns_number 22658
_diffrn_reflns_theta_full 25.89
_diffrn_reflns_theta_max 25.89
_diffrn_reflns_theta_min 1.73
_diffrn_standards_number 0
_exptl_absorpt_coefficient_mu 0.532
_exptl_absorpt_correction_type none
_exptl_crystal_colour red
_exptl_crystal_density_diffrn 1.240
_exptl_crystal_description plate
_exptl_crystal_F_000 1080
_exptl_crystal_size_max 0.21
_exptl_crystal_size_mid 0.11
_exptl_crystal_size_min 0.05
_refine_diff_density_max 0.232
_refine_diff_density_min -0.318
_refine_diff_density_rms 0.054
_refine_ls_extinction_method none
_refine_ls_goodness_of_fit_ref 0.863
_refine_ls_hydrogen_treatment constr
_refine_ls_matrix_type full
_refine_ls_number_parameters 280
_refine_ls_number_reflns 5115
_refine_ls_number_restraints 0
_refine_ls_restrained_S_all 0.863
_refine_ls_R_factor_all 0.0917
_refine_ls_R_factor_gt 0.0441
_refine_ls_shift/su_max 0.000
_refine_ls_shift/su_mean 0.000
_refine_ls_structure_factor_coef Fsqd
_refine_ls_weighting_details 'calc w=1/[\s^2^(Fo^2^)+(0.0338P)^2^+0.0000P] where P=(Fo^2^+2Fc^2^)/3'
_refine_ls_weighting_scheme calc
_refine_ls_wR_factor_gt 0.0846
_refine_ls_wR_factor_ref 0.0929
_reflns_number_gt 3138
_reflns_number_total 5115
_reflns_threshold_expression >2sigma(I)
_cod_data_source_file ja3071545_si_002.cif
_cod_data_source_block Moris-209
_cod_original_sg_symbol_H-M 'P 21/c'
_cod_database_code 4118765

loop_
_symmetry_equiv_pos_as_xyz
'x, y, z'
'-x, y+1/2, -z+1/2'
'-x, -y, -z'
'x, -y-1/2, z-1/2'

loop_
_atom_site_label
_atom_site_type_symbol
_atom_site_fract_x
_atom_site_fract_y
_atom_site_fract_z
_atom_site_U_iso_or_equiv
_atom_site_adp_type
_atom_site_occupancy
_atom_site_symmetry_multiplicity
_atom_site_calc_flag
_atom_site_refinement_flags
Ti1 Ti 0.53330(5) 0.20517(3) 0.33522(3) 0.02773(14) Uani 1 1 d .
Cl1 Cl 0.69496(6) 0.31107(4) 0.38116(4) 0.03610(18) Uani 1 1 d .
Cl2 Cl 0.62767(8) 0.08371(5) 0.39707(5) 0.0571(2) Uani 1 1 d .
N1 N 0.3718(2) 0.23631(14) 0.35670(12) 0.0305(5) Uani 1 1 d .
N2 N 0.1736(2) 0.33268(15) 0.33616(13) 0.0350(6) Uani 1 1 d .
N3 N 0.1670(2) 0.21874(14) 0.40525(12) 0.0329(6) Uani 1 1 d .
N4 N 0.5122(2) 0.19012(14) 0.23525(12) 0.0311(5) Uani 1 1 d .
N5 N 0.3933(2) 0.12394(14) 0.11636(12) 0.0330(6) Uani 1 1 d .
N6 N 0.5864(2) 0.19664(14) 0.11917(12) 0.0327(5) Uani 1 1 d .
C1 C 0.2199(3) 0.40183(17) 0.29246(17) 0.0368(7) Uani 1 1 d .
C2 C 0.0977(3) 0.4635(2) 0.2639(2) 0.0676(11) Uani 1 1 d .
H2A H 0.0194 0.4346 0.2307 0.101 Uiso 1 1 calc R
H2B H 0.1281 0.5085 0.2364 0.101 Uiso 1 1 calc R
H2C H 0.0687 0.4863 0.3065 0.101 Uiso 1 1 calc R
C3 C 0.2615(4) 0.3677(2) 0.22309(18) 0.0686(11) Uani 1 1 d .
H3A H 0.1825 0.3385 0.1908 0.103 Uiso 1 1 calc R
H3B H 0.3397 0.3295 0.2392 0.103 Uiso 1 1 calc R
H3C H 0.2888 0.4135 0.1953 0.103 Uiso 1 1 calc R
C4 C 0.3413(3) 0.4491(2) 0.34441(18) 0.0540(9) Uani 1 1 d .
H4A H 0.4183 0.4110 0.3641 0.081 Uiso 1 1 calc R
H4B H 0.3105 0.4733 0.3859 0.081 Uiso 1 1 calc R
H4C H 0.3724 0.4932 0.3162 0.081 Uiso 1 1 calc R
C5 C 0.2030(3) 0.13661(18) 0.44659(17) 0.0385(7) Uani 1 1 d .
C6 C 0.3395(3) 0.1467(2) 0.50941(16) 0.0456(8) Uani 1 1 d .
H6A H 0.3275 0.1903 0.5439 0.068 Uiso 1 1 calc R
H6B H 0.4154 0.1615 0.4871 0.068 Uiso 1 1 calc R
H6C H 0.3615 0.0946 0.5367 0.068 Uiso 1 1 calc R
C7 C 0.0840(3) 0.1130(2) 0.4843(2) 0.0631(10) Uani 1 1 d .
H7A H 0.0743 0.1565 0.5194 0.095 Uiso 1 1 calc R
H7B H 0.1068 0.0607 0.5113 0.095 Uiso 1 1 calc R
H7C H -0.0035 0.1070 0.4458 0.095 Uiso 1 1 calc R
C8 C 0.2165(3) 0.0686(2) 0.39032(19) 0.0564(9) Uani 1 1 d .
H8A H 0.1295 0.0644 0.3512 0.085 Uiso 1 1 calc R
H8B H 0.2365 0.0156 0.4164 0.085 Uiso 1 1 calc R
H8C H 0.2922 0.0827 0.3676 0.085 Uiso 1 1 calc R
C9 C 0.0502(3) 0.3337(2) 0.36159(18) 0.0464(8) Uani 1 1 d .
H9 H -0.0183 0.3758 0.3514 0.056 Uiso 1 1 calc R
C10 C 0.0466(3) 0.2657(2) 0.40225(18) 0.0448(8) Uani 1 1 d .
H10 H -0.0251 0.2515 0.4252 0.054 Uiso 1 1 calc R
C11 C 0.2689(3) 0.08506(18) 0.13816(16) 0.0362(7) Uani 1 1 d .
C12 C 0.3212(3) 0.02245(18) 0.20248(17) 0.0425(8) Uani 1 1 d .
H12A H 0.3758 -0.0207 0.1861 0.064 Uiso 1 1 calc R
H12B H 0.2416 -0.0027 0.2160 0.064 Uiso 1 1 calc R
H12C H 0.3792 0.0511 0.2460 0.064 Uiso 1 1 calc R
C13 C 0.1785(3) 0.0384(2) 0.06877(18) 0.0564(9) Uani 1 1 d .
H13A H 0.1455 0.0776 0.0277 0.085 Uiso 1 1 calc R
H13B H 0.0988 0.0129 0.0819 0.085 Uiso 1 1 calc R
H13C H 0.2345 -0.0045 0.0532 0.085 Uiso 1 1 calc R
C14 C 0.1820(3) 0.1553(2) 0.1613(2) 0.0570(10) Uani 1 1 d .
H14A H 0.1513 0.1939 0.1196 0.085 Uiso 1 1 calc R
H14B H 0.2391 0.1848 0.2046 0.085 Uiso 1 1 calc R
H14C H 0.1009 0.1315 0.1743 0.085 Uiso 1 1 calc R
C15 C 0.7164(3) 0.25011(19) 0.14634(15) 0.0351(7) Uani 1 1 d .
C16 C 0.6747(3) 0.33535(18) 0.17218(17) 0.0451(8) Uani 1 1 d .
H16A H 0.6091 0.3625 0.1304 0.068 Uiso 1 1 calc R
H16B H 0.7576 0.3698 0.1890 0.068 Uiso 1 1 calc R
H16C H 0.6310 0.3275 0.2134 0.068 Uiso 1 1 calc R
C17 C 0.8207(3) 0.2036(2) 0.20975(16) 0.0455(8) Uani 1 1 d .
H17A H 0.8435 0.1501 0.1911 0.068 Uiso 1 1 calc R
H17B H 0.7791 0.1947 0.2517 0.068 Uiso 1 1 calc R
H17C H 0.9055 0.2365 0.2266 0.068 Uiso 1 1 calc R
C18 C 0.7840(3) 0.2635(2) 0.07965(17) 0.0588(10) Uani 1 1 d .
H18A H 0.8112 0.2100 0.0631 0.088 Uiso 1 1 calc R
H18B H 0.8661 0.2987 0.0959 0.088 Uiso 1 1 calc R
H18C H 0.7169 0.2902 0.0382 0.088 Uiso 1 1 calc R
C19 C 0.4214(3) 0.11883(18) 0.04545(16) 0.0422(7) Uani 1 1 d .
H19 H 0.3671 0.0897 0.0036 0.051 Uiso 1 1 calc R
C20 C 0.5384(3) 0.16238(19) 0.04677(16) 0.0409(7) Uani 1 1 d .
H20 H 0.5804 0.1687 0.0065 0.049 Uiso 1 1 calc R
C21 C 0.2473(2) 0.26040(17) 0.36432(14) 0.0286(6) Uani 1 1 d .
C22 C 0.4969(3) 0.17191(16) 0.16313(15) 0.0290(6) Uani 1 1 d .

loop_
_atom_site_aniso_label
_atom_site_aniso_U_11
_atom_site_aniso_U_22
_atom_site_aniso_U_33
_atom_site_aniso_U_23
_atom_site_aniso_U_13
_atom_site_aniso_U_12
Ti1 0.0262(2) 0.0313(3) 0.0284(3) 0.0020(2) 0.0119(2) 0.0036(2)
Cl1 0.0299(3) 0.0430(5) 0.0364(4) -0.0018(3) 0.0105(3) -0.0026(3)
Cl2 0.0639(5) 0.0437(5) 0.0630(6) 0.0167(4) 0.0151(4) 0.0176(4)
N1 0.0285(12) 0.0307(13) 0.0359(14) 0.0030(11) 0.0150(10) 0.0026(10)
N2 0.0251(12) 0.0350(14) 0.0446(15) -0.0012(12) 0.0082(11) 0.0040(10)
N3 0.0234(11) 0.0420(15) 0.0351(14) -0.0025(11) 0.0109(10) -0.0038(10)
N4 0.0309(11) 0.0370(14) 0.0283(14) -0.0051(11) 0.0129(10) -0.0035(10)
N5 0.0376(12) 0.0331(14) 0.0286(14) -0.0009(11) 0.0089(11) -0.0071(10)
N6 0.0355(12) 0.0395(14) 0.0255(13) -0.0018(11) 0.0120(10) -0.0053(11)
C1 0.0358(15) 0.0279(17) 0.0442(19) 0.0030(14) 0.0055(13) 0.0071(13)
C2 0.0504(19) 0.043(2) 0.098(3) 0.018(2) -0.0004(19) 0.0118(16)
C3 0.128(3) 0.041(2) 0.044(2) 0.0139(17) 0.033(2) 0.019(2)
C4 0.0496(18) 0.049(2) 0.059(2) 0.0095(18) 0.0057(16) -0.0118(16)
C5 0.0387(16) 0.0408(19) 0.0405(18) 0.0002(15) 0.0183(14) -0.0118(13)
C6 0.0492(17) 0.049(2) 0.0369(19) 0.0097(15) 0.0076(15) -0.0077(15)
C7 0.054(2) 0.072(3) 0.073(3) 0.005(2) 0.0327(18) -0.0212(18)
C8 0.071(2) 0.042(2) 0.060(2) -0.0072(18) 0.0239(18) -0.0174(17)
C9 0.0270(15) 0.055(2) 0.057(2) -0.0083(18) 0.0110(15) 0.0107(14)
C10 0.0281(16) 0.059(2) 0.051(2) -0.0019(17) 0.0176(14) 0.0021(15)
C11 0.0312(14) 0.0320(17) 0.0452(19) -0.0009(14) 0.0098(13) -0.0069(12)
C12 0.0420(16) 0.0391(19) 0.049(2) -0.0018(15) 0.0158(15) -0.0073(14)
C13 0.0497(19) 0.062(2) 0.052(2) -0.0009(18) 0.0022(16) -0.0236(17)
C14 0.0349(16) 0.044(2) 0.093(3) -0.0044(19) 0.0192(17) 0.0001(15)
C15 0.0325(15) 0.0449(19) 0.0303(17) -0.0013(14) 0.0124(13) -0.0077(13)
C16 0.0470(17) 0.041(2) 0.048(2) 0.0007(15) 0.0131(15) -0.0106(14)
C17 0.0335(15) 0.059(2) 0.046(2) -0.0005(17) 0.0135(14) -0.0003(15)
C18 0.0546(19) 0.084(3) 0.045(2) -0.0054(19) 0.0256(16) -0.0286(19)
C19 0.0520(18) 0.045(2) 0.0265(17) -0.0068(14) 0.0049(14) -0.0113(15)
C20 0.0519(18) 0.047(2) 0.0262(17) -0.0032(14) 0.0147(14) -0.0079(15)
C21 0.0255(14) 0.0320(17) 0.0286(16) -0.0028(13) 0.0077(12) -0.0022(12)
C22 0.0285(14) 0.0274(16) 0.0316(16) 0.0027(13) 0.0088(12) 0.0006(11)

loop_
_atom_type_symbol
_atom_type_description
_atom_type_scat_dispersion_real
_atom_type_scat_dispersion_imag
_atom_type_scat_source
Ti Ti 0.2776 0.4457 'International Tables Vol C Tables 4.2.6.8 and 6.1.1.4'
Cl Cl 0.1484 0.1585 'International Tables Vol C Tables 4.2.6.8 and 6.1.1.4'
N N 0.0061 0.0033 'International Tables Vol C Tables 4.2.6.8 and 6.1.1.4'
C C 0.0033 0.0016 'International Tables Vol C Tables 4.2.6.8 and 6.1.1.4'
H H 0.0000 0.0000 'International Tables Vol C Tables 4.2.6.8 and 6.1.1.4'

loop_
_geom_angle_atom_site_label_1
_geom_angle_atom_site_label_2
_geom_angle_atom_site_label_3
_geom_angle
N4 Ti1 N1 112.25(10)
N4 Ti1 Cl2 108.09(8)
N1 Ti1 Cl2 113.00(8)
N4 Ti1 Cl1 110.71(7)
N1 Ti1 Cl1 106.27(8)
Cl2 Ti1 Cl1 106.36(4)
C21 N1 Ti1 173.7(2)
C21 N2 C9 107.5(2)
C21 N2 C1 127.43(19)
C9 N2 C1 124.9(2)
C10 N3 C21 108.4(2)
C10 N3 C5 125.2(2)
C21 N3 C5 126.4(2)
C22 N4 Ti1 174.9(2)
C22 N5 C19 108.5(2)
C22 N5 C11 125.6(2)
C19 N5 C11 125.9(2)
C22 N6 C20 109.0(2)
C22 N6 C15 125.3(2)
C20 N6 C15 125.7(2)
N2 C1 C4 109.3(2)
N2 C1 C3 111.1(2)
C4 C1 C3 111.1(3)
N2 C1 C2 109.6(2)
C4 C1 C2 108.3(3)
C3 C1 C2 107.4(3)
C1 C2 H2A 109.5
C1 C2 H2B 109.5
H2A C2 H2B 109.5
C1 C2 H2C 109.5
H2A C2 H2C 109.5
H2B C2 H2C 109.5
C1 C3 H3A 109.5
C1 C3 H3B 109.5
H3A C3 H3B 109.5
C1 C3 H3C 109.5
H3A C3 H3C 109.5
H3B C3 H3C 109.5
C1 C4 H4A 109.5
C1 C4 H4B 109.5
H4A C4 H4B 109.5
C1 C4 H4C 109.5
H4A C4 H4C 109.5
H4B C4 H4C 109.5
N3 C5 C8 109.4(2)
N3 C5 C6 109.3(2)
C8 C5 C6 111.6(3)
N3 C5 C7 109.1(2)
C8 C5 C7 109.4(2)
C6 C5 C7 108.0(2)
C5 C6 H6A 109.5
C5 C6 H6B 109.5
H6A C6 H6B 109.5
C5 C6 H6C 109.5
H6A C6 H6C 109.5
H6B C6 H6C 109.5
C5 C7 H7A 109.5
C5 C7 H7B 109.5
H7A C7 H7B 109.5
C5 C7 H7C 109.5
H7A C7 H7C 109.5
H7B C7 H7C 109.5
C5 C8 H8A 109.5
C5 C8 H8B 109.5
H8A C8 H8B 109.5
C5 C8 H8C 109.5
H8A C8 H8C 109.5
H8B C8 H8C 109.5
C10 C9 N2 109.0(3)
C10 C9 H9 125.5
N2 C9 H9 125.5
C9 C10 N3 108.7(2)
C9 C10 H10 125.7
N3 C10 H10 125.7
N5 C11 C12 109.6(2)
N5 C11 C14 108.5(2)
C12 C11 C14 111.6(3)
N5 C11 C13 108.5(2)
C12 C11 C13 109.0(2)
C14 C11 C13 109.6(2)
C11 C12 H12A 109.5
C11 C12 H12B 109.5
H12A C12 H12B 109.5
C11 C12 H12C 109.5
H12A C12 H12C 109.5
H12B C12 H12C 109.5
C11 C13 H13A 109.5
C11 C13 H13B 109.5
H13A C13 H13B 109.5
C11 C13 H13C 109.5
H13A C13 H13C 109.5
H13B C13 H13C 109.5
C11 C14 H14A 109.5
C11 C14 H14B 109.5
H14A C14 H14B 109.5
C11 C14 H14C 109.5
H14A C14 H14C 109.5
H14B C14 H14C 109.5
N6 C15 C16 109.4(2)
N6 C15 C17 108.7(2)
C16 C15 C17 112.3(2)
N6 C15 C18 108.6(2)
C16 C15 C18 108.9(2)
C17 C15 C18 108.9(2)
C15 C16 H16A 109.5
C15 C16 H16B 109.5
H16A C16 H16B 109.5
C15 C16 H16C 109.5
H16A C16 H16C 109.5
H16B C16 H16C 109.5
C15 C17 H17A 109.5
C15 C17 H17B 109.5
H17A C17 H17B 109.5
C15 C17 H17C 109.5
H17A C17 H17C 109.5
H17B C17 H17C 109.5
C15 C18 H18A 109.5
C15 C18 H18B 109.5
H18A C18 H18B 109.5
C15 C18 H18C 109.5
H18A C18 H18C 109.5
H18B C18 H18C 109.5
C20 C19 N5 109.0(3)
C20 C19 H19 125.5
N5 C19 H19 125.5
C19 C20 N6 107.5(2)
C19 C20 H20 126.3
N6 C20 H20 126.3
N1 C21 N3 125.9(2)
N1 C21 N2 127.7(2)
N3 C21 N2 106.41(19)
N4 C22 N5 128.1(2)
N4 C22 N6 125.9(2)
N5 C22 N6 106.0(2)

loop_
_geom_bond_atom_site_label_1
_geom_bond_atom_site_label_2
_geom_bond_distance
Ti1 N4 1.788(2)
Ti1 N1 1.7890(19)
Ti1 Cl2 2.3003(10)
Ti1 Cl1 2.3099(9)
N1 C21 1.315(3)
N2 C21 1.381(3)
N2 C9 1.397(3)
N2 C1 1.490(3)
N3 C10 1.382(3)
N3 C21 1.379(3)
N3 C5 1.500(3)
N4 C22 1.310(3)
N5 C22 1.372(3)
N5 C19 1.384(3)
N5 C11 1.504(3)
N6 C22 1.382(3)
N6 C20 1.387(3)
N6 C15 1.501(3)
C1 C4 1.512(4)
C1 C3 1.518(4)
C1 C2 1.528(4)
C2 H2A 0.9600
C2 H2B 0.9600
C2 H2C 0.9600
C3 H3A 0.9600
C3 H3B 0.9600
C3 H3C 0.9600
C4 H4A 0.9600
C4 H4B 0.9600
C4 H4C 0.9600
C5 C8 1.514(4)
C5 C6 1.524(4)
C5 C7 1.539(3)
C6 H6A 0.9600
C6 H6B 0.9600
C6 H6C 0.9600
C7 H7A 0.9600
C7 H7B 0.9600
C7 H7C 0.9600
C8 H8A 0.9600
C8 H8B 0.9600
C8 H8C 0.9600
C9 C10 1.312(4)
C9 H9 0.9300
C10 H10 0.9300
C11 C12 1.518(4)
C11 C14 1.523(4)
C11 C13 1.530(4)
C12 H12A 0.9600
C12 H12B 0.9600
C12 H12C 0.9600
C13 H13A 0.9600
C13 H13B 0.9600
C13 H13C 0.9600
C14 H14A 0.9600
C14 H14B 0.9600
C14 H14C 0.9600
C15 C16 1.521(4)
C15 C17 1.519(4)
C15 C18 1.534(3)
C16 H16A 0.9600
C16 H16B 0.9600
C16 H16C 0.9600
C17 H17A 0.9600
C17 H17B 0.9600
C17 H17C 0.9600
C18 H18A 0.9600
C18 H18B 0.9600
C18 H18C 0.9600
C19 C20 1.331(4)
C19 H19 0.9300
C20 H20 0.9300

loop_
_cod_related_entry_id
_cod_related_entry_database
_cod_related_entry_code
1 ChemSpider 30660669
